data_1559020
loop_
_publ_author_name
'Guerrero-Luna, Gabriel'
'Reyes Melchor, Jaquelin'
'Bern\`es, Sylvain'
'Hern\'andez-Linares, Mar\'ia-Guadalupe'

_publ_section_title
;
 Diosgenin-3,6-dione: second polymorph in space group <i>P</i>2~1~2~1~2~1~
;
_journal_coeditor_code ZQ4041
_journal_issue 9
_journal_name_full IUCrData
_journal_page_first x201200
_journal_paper_doi 10.1107/S2414314620012006
_journal_volume 5
_journal_year 2020
_chemical_absolute_configuration syn
_chemical_formula_iupac 'C27 H38 O4'
_chemical_formula_moiety 'C27 H38 O4'
_chemical_formula_sum 'C27 H38 O4'
_chemical_formula_weight 426.57
_chemical_melting_point 453
_chemical_name_systematic
;
(25<i>R</i>)-Spirost-4-en-3,6-dione
;
_space_group_crystal_system orthorhombic
_space_group_IT_number 19
_space_group_name_Hall 'P 2ac 2ab'
_space_group_name_H-M_alt 'P 21 21 21'
_atom_sites_solution_hydrogens geom
_atom_sites_solution_primary dual
_atom_sites_solution_secondary difmap
_audit_creation_method SHELXL-2018/3
_cell_angle_alpha 90
_cell_angle_beta 90
_cell_angle_gamma 90
_cell_formula_units_Z 4
_cell_length_a 7.4768(3)
_cell_length_b 16.2190(9)
_cell_length_c 19.4101(10)
_cell_measurement_reflns_used 25730
_cell_measurement_temperature 295.0(10)
_cell_measurement_theta_max 24.96
_cell_measurement_theta_min 2.30
_cell_volume 2353.8(2)
_computing_cell_refinement
;
X-AREA  (Stoe & Cie, 2018)
;
_computing_data_collection
;
X-AREA  (Stoe & Cie, 2018)
;
_computing_data_reduction
;
X-AREA  (Stoe & Cie, 2018)
;
_computing_molecular_graphics
;
XP in SHELXTL-Plus (Sheldrick, 2008) and Mercury (Macrae <i>et al.</i>,
2020)
;
_computing_publication_material
;
publCIF (Westrip, 2010)
;
_computing_structure_refinement
;
<i>SHELXL2018/3</i> (Sheldrick, 2015b)
;
_computing_structure_solution
;
<i>SHELXT2018/2</i> (Sheldrick, 2015a)
;
_diffrn_ambient_temperature 295.0(10)
_diffrn_detector 'Reverse-biased silicon diode array'
_diffrn_detector_area_resol_mean 5.81
_diffrn_measured_fraction_theta_full 0.998
_diffrn_measured_fraction_theta_max 0.998
_diffrn_measurement_device 'Eulerian four-circle diffractometer'
_diffrn_measurement_device_type 'Stoe Stadivari'
_diffrn_measurement_method '\w scans'
_diffrn_measurement_specimen_support Mitegen
_diffrn_radiation_monochromator 'Graded multilayer mirror'
_diffrn_radiation_probe x-ray
_diffrn_radiation_type AgK\a
_diffrn_radiation_wavelength 0.56083
_diffrn_reflns_av_R_equivalents 0.0733
_diffrn_reflns_av_unetI/netI 0.0450
_diffrn_reflns_limit_h_max 9
_diffrn_reflns_limit_h_min -9
_diffrn_reflns_limit_k_max 20
_diffrn_reflns_limit_k_min -20
_diffrn_reflns_limit_l_max 24
_diffrn_reflns_limit_l_min -24
_diffrn_reflns_number 47703
_diffrn_reflns_theta_full 19.664
_diffrn_reflns_theta_max 20.998
_diffrn_reflns_theta_min 2.303
_diffrn_source 'Sealed X-ray tube'
_diffrn_source_current 0.600
_diffrn_source_power 0.039
_diffrn_source_voltage 65
_exptl_absorpt_coefficient_mu 0.051
_exptl_absorpt_correction_T_max 1.0000
_exptl_absorpt_correction_T_min 0.4712
_exptl_absorpt_correction_type multi-scan
_exptl_absorpt_process_details
;
(X-AREA; Stoe & Cie, 2018)
;
_exptl_crystal_colour yellow
_exptl_crystal_density_diffrn 1.204
_exptl_crystal_description prism
_exptl_crystal_F_000 928
_exptl_crystal_size_max 0.500
_exptl_crystal_size_mid 0.400
_exptl_crystal_size_min 0.150
_refine_diff_density_max 0.230
_refine_diff_density_min -0.206
_refine_ls_extinction_coef 0.0162(19)
_refine_ls_extinction_expression Fc^*^=kFc[1+0.001xFc^2^\l^3^/sin(2\q)]^-1/4^
_refine_ls_extinction_method
;
SHELXL-2018/3 (Sheldrick 2015b)
;
_refine_ls_goodness_of_fit_ref 0.884
_refine_ls_hydrogen_treatment constr
_refine_ls_matrix_type full
_refine_ls_number_constraints 0
_refine_ls_number_parameters 285
_refine_ls_number_reflns 5150
_refine_ls_number_restraints 0
_refine_ls_restrained_S_all 0.884
_refine_ls_R_factor_all 0.0694
_refine_ls_R_factor_gt 0.0396
_refine_ls_shift/su_max 0.000
_refine_ls_shift/su_mean 0.000
_refine_ls_structure_factor_coef Fsqd
_refine_ls_weighting_details 'w=1/[\s^2^(Fo^2^)+(0.0488P)^2^] where P=(Fo^2^+2Fc^2^)/3'
_refine_ls_weighting_scheme calc
_refine_ls_wR_factor_gt 0.0825
_refine_ls_wR_factor_ref 0.0911
_reflns_number_gt 3345
_reflns_number_total 5150
_reflns_threshold_expression 'I > 2\s(I)'
_cod_data_source_file zq4041sup1.cif
_cod_data_source_block I
_cod_database_code 1559020
_shelx_estimated_absorpt_t_min 0.975
_shelx_estimated_absorpt_t_max 0.992

loop_
_space_group_symop_operation_xyz
'x, y, z'
'-x+1/2, -y, z+1/2'
'-x, y+1/2, -z+1/2'
'x+1/2, -y+1/2, -z'

loop_
_atom_site_type_symbol
_atom_site_label
_atom_site_fract_x
_atom_site_fract_y
_atom_site_fract_z
_atom_site_U_iso_or_equiv
_atom_site_adp_type
_atom_site_calc_flag
_atom_site_occupancy
_atom_site_disorder_assembly
_atom_site_disorder_group
C C1 0.0439(3) 0.97069(16) 0.37910(14) 0.0522(7) Uani d 1 . .
H H1A -0.071025 0.943263 0.382619 0.063 Uiso calc 1 . .
H H1B 0.090567 0.977185 0.425417 0.063 Uiso calc 1 . .
C C2 0.0159(4) 1.05554(17) 0.34782(16) 0.0606(7) Uani d 1 . .
H H2A -0.060529 1.050286 0.307687 0.073 Uiso calc 1 . .
H H2B -0.045802 1.090035 0.381014 0.073 Uiso calc 1 . .
C C3 0.1843(4) 1.09697(19) 0.32713(19) 0.0755(9) Uani d 1 . .
O O3 0.1874(4) 1.16980(15) 0.3114(2) 0.1337(13) Uani d 1 . .
C C4 0.3462(4) 1.04615(18) 0.32287(16) 0.0643(8) Uani d 1 . .
H H4 0.455697 1.072524 0.317233 0.077 Uiso calc 1 . .
C C5 0.3444(3) 0.96390(17) 0.32668(13) 0.0479(6) Uani d 1 . .
C C6 0.5191(3) 0.91992(17) 0.31852(13) 0.0504(7) Uani d 1 . .
O O6 0.6482(2) 0.95624(13) 0.29488(12) 0.0731(6) Uani d 1 . .
C C7 0.5344(3) 0.83377(17) 0.34334(15) 0.0548(7) Uani d 1 . .
H H7A 0.585728 0.834932 0.389224 0.066 Uiso calc 1 . .
H H7B 0.618289 0.805013 0.313743 0.066 Uiso calc 1 . .
C C8 0.3615(3) 0.78329(14) 0.34624(13) 0.0423(6) Uani d 1 . .
H H8 0.326505 0.768461 0.299195 0.051 Uiso calc 1 . .
C C9 0.2114(3) 0.83575(14) 0.37883(12) 0.0406(6) Uani d 1 . .
H H9 0.256600 0.853585 0.423812 0.049 Uiso calc 1 . .
C C10 0.1720(3) 0.91550(15) 0.33790(12) 0.0415(6) Uani d 1 . .
C C11 0.0418(3) 0.78446(15) 0.39364(15) 0.0518(7) Uani d 1 . .
H H11A -0.041358 0.817845 0.419956 0.062 Uiso calc 1 . .
H H11B -0.015180 0.770631 0.350262 0.062 Uiso calc 1 . .
C C12 0.0794(3) 0.70518(16) 0.43324(14) 0.0513(7) Uani d 1 . .
H H12A 0.122140 0.718791 0.479036 0.062 Uiso calc 1 . .
H H12B -0.030678 0.674098 0.438101 0.062 Uiso calc 1 . .
C C13 0.2181(3) 0.65227(14) 0.39675(12) 0.0394(6) Uani d 1 . .
C C14 0.3879(3) 0.70496(15) 0.38761(13) 0.0420(6) Uani d 1 . .
H H14 0.421477 0.722961 0.434037 0.050 Uiso calc 1 . .
C C15 0.5293(3) 0.64196(16) 0.36631(15) 0.0549(7) Uani d 1 . .
H H15A 0.517289 0.627142 0.318116 0.066 Uiso calc 1 . .
H H15B 0.649095 0.662747 0.374435 0.066 Uiso calc 1 . .
C C16 0.4875(3) 0.56896(16) 0.41304(14) 0.0499(6) Uani d 1 . .
H H16 0.572569 0.566620 0.451408 0.060 Uiso calc 1 . .
O O16 0.4847(2) 0.49248(10) 0.37698(9) 0.0516(5) Uani d 1 . .
C C17 0.2937(3) 0.58071(16) 0.44046(13) 0.0450(6) Uani d 1 . .
H H17 0.298534 0.597779 0.488857 0.054 Uiso calc 1 . .
C C18 0.1451(3) 0.62202(17) 0.32730(13) 0.0537(7) Uani d 1 . .
H H18A 0.033182 0.594318 0.334407 0.081 Uiso calc 1 . .
H H18B 0.229110 0.584524 0.306835 0.081 Uiso calc 1 . .
H H18C 0.127487 0.668280 0.297204 0.081 Uiso calc 1 . .
C C19 0.0918(3) 0.89664(18) 0.26624(13) 0.0535(7) Uani d 1 . .
H H19A -0.024407 0.872328 0.271690 0.080 Uiso calc 1 . .
H H19B 0.168538 0.858988 0.242108 0.080 Uiso calc 1 . .
H H19C 0.081458 0.946891 0.240411 0.080 Uiso calc 1 . .
C C20 0.2104(3) 0.49410(16) 0.43591(14) 0.0498(7) Uani d 1 . .
H H20 0.123711 0.494455 0.398032 0.060 Uiso calc 1 . .
C C21 0.1124(4) 0.46656(19) 0.50102(16) 0.0696(9) Uani d 1 . .
H H21A 0.192388 0.469427 0.539642 0.104 Uiso calc 1 . .
H H21B 0.071525 0.410860 0.495363 0.104 Uiso calc 1 . .
H H21C 0.011807 0.502070 0.508975 0.104 Uiso calc 1 . .
C C22 0.3684(3) 0.43940(16) 0.41412(14) 0.0477(6) Uani d 1 . .
C C23 0.3208(3) 0.36802(17) 0.36779(15) 0.0570(7) Uani d 1 . .
H H23A 0.270637 0.388837 0.325116 0.068 Uiso calc 1 . .
H H23B 0.230978 0.334086 0.390046 0.068 Uiso calc 1 . .
C C24 0.4848(4) 0.31596(18) 0.35199(15) 0.0627(8) Uani d 1 . .
H H24A 0.449256 0.267618 0.325940 0.075 Uiso calc 1 . .
H H24B 0.567501 0.347584 0.324002 0.075 Uiso calc 1 . .
C C25 0.5769(4) 0.28929(18) 0.41780(16) 0.0649(8) Uani d 1 . .
H H25 0.496066 0.252466 0.442952 0.078 Uiso calc 1 . .
C C26 0.6121(4) 0.36431(18) 0.46214(15) 0.0629(8) Uani d 1 . .
H H26A 0.663372 0.346687 0.505617 0.076 Uiso calc 1 . .
H H26B 0.698909 0.399318 0.439267 0.076 Uiso calc 1 . .
O O26 0.4536(2) 0.41104(11) 0.47543(9) 0.0548(5) Uani d 1 . .
C C27 0.7500(5) 0.2427(2) 0.4031(2) 0.0991(13) Uani d 1 . .
H H27A 0.725690 0.197330 0.372742 0.149 Uiso calc 1 . .
H H27B 0.798657 0.222111 0.445573 0.149 Uiso calc 1 . .
H H27C 0.834658 0.279181 0.381880 0.149 Uiso calc 1 . .

loop_
_atom_site_aniso_label
_atom_site_aniso_U_11
_atom_site_aniso_U_22
_atom_site_aniso_U_33
_atom_site_aniso_U_12
_atom_site_aniso_U_13
_atom_site_aniso_U_23
C1 0.0547(13) 0.0515(16) 0.0503(16) 0.0115(12) 0.0024(13) -0.0007(13)
C2 0.0636(16) 0.0550(17) 0.0631(18) 0.0144(14) 0.0016(14) 0.0002(15)
C3 0.074(2) 0.0483(19) 0.104(3) -0.0016(15) -0.0102(19) -0.0028(18)
O3 0.0990(19) 0.0509(15) 0.251(4) -0.0007(14) 0.004(2) 0.020(2)
C4 0.0515(14) 0.0590(19) 0.082(2) -0.0071(13) -0.0075(14) 0.0043(17)
C5 0.0440(12) 0.0564(16) 0.0432(16) -0.0002(11) -0.0065(11) 0.0027(13)
C6 0.0366(12) 0.0634(18) 0.0514(16) -0.0059(12) -0.0057(11) 0.0028(13)
O6 0.0471(10) 0.0768(14) 0.0954(16) -0.0070(10) 0.0063(10) 0.0133(13)
C7 0.0341(11) 0.0633(18) 0.0669(18) 0.0033(11) 0.0019(12) 0.0072(15)
C8 0.0340(11) 0.0520(15) 0.0409(14) 0.0035(10) -0.0014(10) -0.0007(12)
C9 0.0375(11) 0.0466(15) 0.0378(14) 0.0042(10) -0.0018(10) -0.0049(12)
C10 0.0379(11) 0.0494(15) 0.0373(14) 0.0045(10) -0.0013(10) -0.0007(12)
C11 0.0379(11) 0.0494(15) 0.0682(18) 0.0069(11) 0.0106(12) 0.0001(14)
C12 0.0440(13) 0.0485(16) 0.0615(18) 0.0040(11) 0.0125(12) -0.0017(14)
C13 0.0333(10) 0.0446(14) 0.0402(14) 0.0035(10) 0.0002(10) -0.0049(12)
C14 0.0353(11) 0.0483(15) 0.0424(15) 0.0027(10) -0.0042(10) -0.0033(12)
C15 0.0358(11) 0.0571(17) 0.0718(19) 0.0073(11) 0.0039(12) 0.0051(15)
C16 0.0401(12) 0.0511(16) 0.0584(16) 0.0047(12) -0.0068(12) -0.0021(14)
O16 0.0461(9) 0.0493(11) 0.0593(11) 0.0051(8) 0.0042(8) -0.0001(9)
C17 0.0418(11) 0.0505(15) 0.0426(14) 0.0018(11) -0.0016(11) -0.0027(12)
C18 0.0539(14) 0.0549(16) 0.0524(17) -0.0021(13) -0.0117(12) -0.0033(13)
C19 0.0458(13) 0.0684(18) 0.0462(16) 0.0077(12) -0.0069(12) -0.0036(14)
C20 0.0444(13) 0.0497(16) 0.0553(17) 0.0040(12) -0.0008(12) -0.0018(14)
C21 0.0601(16) 0.0624(19) 0.086(2) 0.0003(14) 0.0207(16) 0.0036(17)
C22 0.0464(12) 0.0491(16) 0.0478(15) 0.0022(12) -0.0022(12) 0.0003(13)
C23 0.0549(14) 0.0574(17) 0.0586(18) -0.0007(13) -0.0019(13) -0.0072(15)
C24 0.0678(18) 0.0545(17) 0.0657(19) 0.0029(14) 0.0051(15) -0.0107(15)
C25 0.0748(19) 0.0535(18) 0.066(2) 0.0132(14) 0.0097(16) 0.0111(16)
C26 0.0606(16) 0.067(2) 0.061(2) 0.0149(15) -0.0047(14) 0.0072(16)
O26 0.0579(10) 0.0583(11) 0.0483(11) 0.0113(9) -0.0048(9) 0.0006(9)
C27 0.111(3) 0.092(3) 0.095(3) 0.052(2) 0.007(2) 0.011(2)

loop_
_atom_type_symbol
_atom_type_description
_atom_type_scat_dispersion_real
_atom_type_scat_dispersion_imag
_atom_type_scat_source
C C 0.0015 0.0009 'International Tables Vol C Tables 4.2.6.8 and 6.1.1.4'
H H 0.0000 0.0000 'International Tables Vol C Tables 4.2.6.8 and 6.1.1.4'
O O 0.0056 0.0036 'International Tables Vol C Tables 4.2.6.8 and 6.1.1.4'

loop_
_exptl_crystal_face_index_h
_exptl_crystal_face_index_k
_exptl_crystal_face_index_l
_exptl_crystal_face_perp_dist
6 7 -1 0.2790
-2 3 8 0.2250
1 -1 7 0.1810
-1 -3 6 0.1560
2 -3 -5 0.1260
0 2 -1 0.0760
0 -5 3 0.0910
-7 -4 -1 0.2760
-1 -4 -3 0.3090
-3 5 7 0.2110
-2 -3 7 0.1660
1 0 -8 0.2090

loop_
_geom_angle_atom_site_label_1
_geom_angle_atom_site_label_2
_geom_angle_atom_site_label_3
_geom_angle_site_symmetry_1
_geom_angle_site_symmetry_3
_geom_angle
_geom_angle_publ_flag
C2 C1 C10 . . 113.9(2) ?
C2 C1 H1A . . 108.8 ?
C10 C1 H1A . . 108.8 ?
C2 C1 H1B . . 108.8 ?
C10 C1 H1B . . 108.8 ?
H1A C1 H1B . . 107.7 ?
C3 C2 C1 . . 113.7(2) ?
C3 C2 H2A . . 108.8 ?
C1 C2 H2A . . 108.8 ?
C3 C2 H2B . . 108.8 ?
C1 C2 H2B . . 108.8 ?
H2A C2 H2B . . 107.7 ?
O3 C3 C4 . . 120.9(3) ?
O3 C3 C2 . . 121.5(3) ?
C4 C3 C2 . . 117.5(3) ?
C5 C4 C3 . . 123.3(3) ?
C5 C4 H4 . . 118.3 ?
C3 C4 H4 . . 118.3 ?
C4 C5 C6 . . 117.4(2) ?
C4 C5 C10 . . 122.0(2) ?
C6 C5 C10 . . 120.5(2) ?
O6 C6 C7 . . 121.1(2) ?
O6 C6 C5 . . 120.0(2) ?
C7 C6 C5 . . 118.8(2) ?
C6 C7 C8 . . 116.8(2) ?
C6 C7 H7A . . 108.1 ?
C8 C7 H7A . . 108.1 ?
C6 C7 H7B . . 108.1 ?
C8 C7 H7B . . 108.1 ?
H7A C7 H7B . . 107.3 ?
C14 C8 C7 . . 110.98(19) ?
C14 C8 C9 . . 109.83(19) ?
C7 C8 C9 . . 109.53(19) ?
C14 C8 H8 . . 108.8 ?
C7 C8 H8 . . 108.8 ?
C9 C8 H8 . . 108.8 ?
C11 C9 C8 . . 112.12(19) ?
C11 C9 C10 . . 112.97(17) ?
C8 C9 C10 . . 112.89(19) ?
C11 C9 H9 . . 106.1 ?
C8 C9 H9 . . 106.1 ?
C10 C9 H9 . . 106.1 ?
C5 C10 C1 . . 107.5(2) ?
C5 C10 C19 . . 107.54(19) ?
C1 C10 C19 . . 110.02(19) ?
C5 C10 C9 . . 110.05(18) ?
C1 C10 C9 . . 109.80(19) ?
C19 C10 C9 . . 111.8(2) ?
C12 C11 C9 . . 113.40(19) ?
C12 C11 H11A . . 108.9 ?
C9 C11 H11A . . 108.9 ?
C12 C11 H11B . . 108.9 ?
C9 C11 H11B . . 108.9 ?
H11A C11 H11B . . 107.7 ?
C13 C12 C11 . . 111.5(2) ?
C13 C12 H12A . . 109.3 ?
C11 C12 H12A . . 109.3 ?
C13 C12 H12B . . 109.3 ?
C11 C12 H12B . . 109.3 ?
H12A C12 H12B . . 108.0 ?
C12 C13 C18 . . 110.30(19) ?
C12 C13 C14 . . 107.60(19) ?
C18 C13 C14 . . 111.7(2) ?
C12 C13 C17 . . 114.7(2) ?
C18 C13 C17 . . 111.9(2) ?
C14 C13 C17 . . 100.30(17) ?
C8 C14 C15 . . 120.5(2) ?
C8 C14 C13 . . 114.77(18) ?
C15 C14 C13 . . 103.32(19) ?
C8 C14 H14 . . 105.7 ?
C15 C14 H14 . . 105.7 ?
C13 C14 H14 . . 105.7 ?
C16 C15 C14 . . 102.52(19) ?
C16 C15 H15A . . 111.3 ?
C14 C15 H15A . . 111.3 ?
C16 C15 H15B . . 111.3 ?
C14 C15 H15B . . 111.3 ?
H15A C15 H15B . . 109.2 ?
O16 C16 C15 . . 112.8(2) ?
O16 C16 C17 . . 105.13(19) ?
C15 C16 C17 . . 107.42(19) ?
O16 C16 H16 . . 110.4 ?
C15 C16 H16 . . 110.4 ?
C17 C16 H16 . . 110.4 ?
C22 O16 C16 . . 106.70(18) ?
C20 C17 C13 . . 120.4(2) ?
C20 C17 C16 . . 104.2(2) ?
C13 C17 C16 . . 104.2(2) ?
C20 C17 H17 . . 109.1 ?
C13 C17 H17 . . 109.1 ?
C16 C17 H17 . . 109.1 ?
C13 C18 H18A . . 109.5 ?
C13 C18 H18B . . 109.5 ?
H18A C18 H18B . . 109.5 ?
C13 C18 H18C . . 109.5 ?
H18A C18 H18C . . 109.5 ?
H18B C18 H18C . . 109.5 ?
C10 C19 H19A . . 109.5 ?
C10 C19 H19B . . 109.5 ?
H19A C19 H19B . . 109.5 ?
C10 C19 H19C . . 109.5 ?
H19A C19 H19C . . 109.5 ?
H19B C19 H19C . . 109.5 ?
C21 C20 C22 . . 115.3(2) ?
C21 C20 C17 . . 114.4(2) ?
C22 C20 C17 . . 103.40(19) ?
C21 C20 H20 . . 107.8 ?
C22 C20 H20 . . 107.8 ?
C17 C20 H20 . . 107.8 ?
C20 C21 H21A . . 109.5 ?
C20 C21 H21B . . 109.5 ?
H21A C21 H21B . . 109.5 ?
C20 C21 H21C . . 109.5 ?
H21A C21 H21C . . 109.5 ?
H21B C21 H21C . . 109.5 ?
O16 C22 O26 . . 110.21(18) ?
O16 C22 C23 . . 107.9(2) ?
O26 C22 C23 . . 110.8(2) ?
O16 C22 C20 . . 105.09(19) ?
O26 C22 C20 . . 107.5(2) ?
C23 C22 C20 . . 115.2(2) ?
C22 C23 C24 . . 110.9(2) ?
C22 C23 H23A . . 109.5 ?
C24 C23 H23A . . 109.5 ?
C22 C23 H23B . . 109.5 ?
C24 C23 H23B . . 109.5 ?
H23A C23 H23B . . 108.0 ?
C25 C24 C23 . . 110.8(2) ?
C25 C24 H24A . . 109.5 ?
C23 C24 H24A . . 109.5 ?
C25 C24 H24B . . 109.5 ?
C23 C24 H24B . . 109.5 ?
H24A C24 H24B . . 108.1 ?
C26 C25 C24 . . 109.2(2) ?
C26 C25 C27 . . 110.9(3) ?
C24 C25 C27 . . 111.7(3) ?
C26 C25 H25 . . 108.3 ?
C24 C25 H25 . . 108.3 ?
C27 C25 H25 . . 108.3 ?
O26 C26 C25 . . 112.6(2) ?
O26 C26 H26A . . 109.1 ?
C25 C26 H26A . . 109.1 ?
O26 C26 H26B . . 109.1 ?
C25 C26 H26B . . 109.1 ?
H26A C26 H26B . . 107.8 ?
C22 O26 C26 . . 113.00(19) ?
C25 C27 H27A . . 109.5 ?
C25 C27 H27B . . 109.5 ?
H27A C27 H27B . . 109.5 ?
C25 C27 H27C . . 109.5 ?
H27A C27 H27C . . 109.5 ?
H27B C27 H27C . . 109.5 ?

loop_
_geom_bond_atom_site_label_1
_geom_bond_atom_site_label_2
_geom_bond_site_symmetry_2
_geom_bond_distance
_geom_bond_publ_flag
C1 C2 . 1.519(4) ?
C1 C10 . 1.536(3) ?
C1 H1A . 0.9700 ?
C1 H1B . 0.9700 ?
C2 C3 . 1.483(4) ?
C2 H2A . 0.9700 ?
C2 H2B . 0.9700 ?
C3 O3 . 1.220(4) ?
C3 C4 . 1.467(4) ?
C4 C5 . 1.336(4) ?
C4 H4 . 0.9300 ?
C5 C6 . 1.497(3) ?
C5 C10 . 1.525(3) ?
C6 O6 . 1.220(3) ?
C6 C7 . 1.482(4) ?
C7 C8 . 1.531(3) ?
C7 H7A . 0.9700 ?
C7 H7B . 0.9700 ?
C8 C14 . 1.516(3) ?
C8 C9 . 1.544(3) ?
C8 H8 . 0.9800 ?
C9 C11 . 1.543(3) ?
C9 C10 . 1.546(3) ?
C9 H9 . 0.9800 ?
C10 C19 . 1.545(3) ?
C11 C12 . 1.524(3) ?
C11 H11A . 0.9700 ?
C11 H11B . 0.9700 ?
C12 C13 . 1.521(3) ?
C12 H12A . 0.9700 ?
C12 H12B . 0.9700 ?
C13 C18 . 1.535(3) ?
C13 C14 . 1.540(3) ?
C13 C17 . 1.545(3) ?
C14 C15 . 1.527(3) ?
C14 H14 . 0.9800 ?
C15 C16 . 1.524(4) ?
C15 H15A . 0.9700 ?
C15 H15B . 0.9700 ?
C16 O16 . 1.424(3) ?
C16 C17 . 1.556(3) ?
C16 H16 . 0.9800 ?
O16 C22 . 1.420(3) ?
C17 C20 . 1.539(4) ?
C17 H17 . 0.9800 ?
C18 H18A . 0.9600 ?
C18 H18B . 0.9600 ?
C18 H18C . 0.9600 ?
C19 H19A . 0.9600 ?
C19 H19B . 0.9600 ?
C19 H19C . 0.9600 ?
C20 C21 . 1.528(4) ?
C20 C22 . 1.537(3) ?
C20 H20 . 0.9800 ?
C21 H21A . 0.9600 ?
C21 H21B . 0.9600 ?
C21 H21C . 0.9600 ?
C22 O26 . 1.426(3) ?
C22 C23 . 1.508(3) ?
C23 C24 . 1.520(4) ?
C23 H23A . 0.9700 ?
C23 H23B . 0.9700 ?
C24 C25 . 1.514(4) ?
C24 H24A . 0.9700 ?
C24 H24B . 0.9700 ?
C25 C26 . 1.513(4) ?
C25 C27 . 1.526(4) ?
C25 H25 . 0.9800 ?
C26 O26 . 1.430(3) ?
C26 H26A . 0.9700 ?
C26 H26B . 0.9700 ?
C27 H27A . 0.9600 ?
C27 H27B . 0.9600 ?
C27 H27C . 0.9600 ?

loop_
_geom_hbond_atom_site_label_D
_geom_hbond_atom_site_label_H
_geom_hbond_atom_site_label_A
_geom_hbond_site_symmetry_A
_geom_hbond_distance_DH
_geom_hbond_distance_HA
_geom_hbond_distance_DA
_geom_hbond_angle_DHA
_geom_hbond_publ_flag
C23 H23A O6 3_645 0.97 2.64 3.474(4) 143.9 no

loop_
_geom_torsion_atom_site_label_1
_geom_torsion_atom_site_label_2
_geom_torsion_atom_site_label_3
_geom_torsion_atom_site_label_4
_geom_torsion_site_symmetry_1
_geom_torsion_site_symmetry_2
_geom_torsion_site_symmetry_3
_geom_torsion_site_symmetry_4
_geom_torsion
_geom_torsion_publ_flag
C10 C1 C2 C3 . . . . -47.1(3) ?
C1 C2 C3 O3 . . . . -168.3(4) ?
C1 C2 C3 C4 . . . . 14.7(4) ?
O3 C3 C4 C5 . . . . -166.9(4) ?
C2 C3 C4 C5 . . . . 10.1(5) ?
C3 C4 C5 C6 . . . . 177.4(3) ?
C3 C4 C5 C10 . . . . -1.7(5) ?
C4 C5 C6 O6 . . . . -15.3(4) ?
C10 C5 C6 O6 . . . . 163.9(2) ?
C4 C5 C6 C7 . . . . 161.2(3) ?
C10 C5 C6 C7 . . . . -19.6(3) ?
O6 C6 C7 C8 . . . . -157.6(3) ?
C5 C6 C7 C8 . . . . 25.9(4) ?
C6 C7 C8 C14 . . . . -166.6(2) ?
C6 C7 C8 C9 . . . . -45.2(3) ?
C14 C8 C9 C11 . . . . -49.0(3) ?
C7 C8 C9 C11 . . . . -171.1(2) ?
C14 C8 C9 C10 . . . . -177.97(19) ?
C7 C8 C9 C10 . . . . 59.9(3) ?
C4 C5 C10 C1 . . . . -29.0(3) ?
C6 C5 C10 C1 . . . . 151.8(2) ?
C4 C5 C10 C19 . . . . 89.4(3) ?
C6 C5 C10 C19 . . . . -89.7(3) ?
C4 C5 C10 C9 . . . . -148.6(3) ?
C6 C5 C10 C9 . . . . 32.2(3) ?
C2 C1 C10 C5 . . . . 52.6(3) ?
C2 C1 C10 C19 . . . . -64.3(3) ?
C2 C1 C10 C9 . . . . 172.3(2) ?
C11 C9 C10 C5 . . . . 178.7(2) ?
C8 C9 C10 C5 . . . . -52.8(2) ?
C11 C9 C10 C1 . . . . 60.5(3) ?
C8 C9 C10 C1 . . . . -171.03(19) ?
C11 C9 C10 C19 . . . . -61.9(2) ?
C8 C9 C10 C19 . . . . 66.6(2) ?
C8 C9 C11 C12 . . . . 50.4(3) ?
C10 C9 C11 C12 . . . . 179.3(2) ?
C9 C11 C12 C13 . . . . -55.1(3) ?
C11 C12 C13 C18 . . . . -65.2(3) ?
C11 C12 C13 C14 . . . . 56.8(3) ?
C11 C12 C13 C17 . . . . 167.5(2) ?
C7 C8 C14 C15 . . . . -58.7(3) ?
C9 C8 C14 C15 . . . . -179.9(2) ?
C7 C8 C14 C13 . . . . 176.8(2) ?
C9 C8 C14 C13 . . . . 55.6(3) ?
C12 C13 C14 C8 . . . . -59.3(3) ?
C18 C13 C14 C8 . . . . 61.8(3) ?
C17 C13 C14 C8 . . . . -179.5(2) ?
C12 C13 C14 C15 . . . . 167.6(2) ?
C18 C13 C14 C15 . . . . -71.3(2) ?
C17 C13 C14 C15 . . . . 47.4(2) ?
C8 C14 C15 C16 . . . . -170.6(2) ?
C13 C14 C15 C16 . . . . -40.9(2) ?
C14 C15 C16 O16 . . . . 133.7(2) ?
C14 C15 C16 C17 . . . . 18.3(3) ?
C15 C16 O16 C22 . . . . -153.07(18) ?
C17 C16 O16 C22 . . . . -36.3(2) ?
C12 C13 C17 C20 . . . . 94.0(3) ?
C18 C13 C17 C20 . . . . -32.6(3) ?
C14 C13 C17 C20 . . . . -151.1(2) ?
C12 C13 C17 C16 . . . . -149.8(2) ?
C18 C13 C17 C16 . . . . 83.7(2) ?
C14 C13 C17 C16 . . . . -34.9(2) ?
O16 C16 C17 C20 . . . . 17.4(3) ?
C15 C16 C17 C20 . . . . 137.7(2) ?
O16 C16 C17 C13 . . . . -109.7(2) ?
C15 C16 C17 C13 . . . . 10.7(3) ?
C13 C17 C20 C21 . . . . -111.6(3) ?
C16 C17 C20 C21 . . . . 132.2(2) ?
C13 C17 C20 C22 . . . . 122.2(2) ?
C16 C17 C20 C22 . . . . 6.0(3) ?
C16 O16 C22 O26 . . . . -74.8(2) ?
C16 O16 C22 C23 . . . . 164.07(18) ?
C16 O16 C22 C20 . . . . 40.7(2) ?
C21 C20 C22 O16 . . . . -153.3(2) ?
C17 C20 C22 O16 . . . . -27.6(2) ?
C21 C20 C22 O26 . . . . -35.9(3) ?
C17 C20 C22 O26 . . . . 89.8(2) ?
C21 C20 C22 C23 . . . . 88.2(3) ?
C17 C20 C22 C23 . . . . -146.2(2) ?
O16 C22 C23 C24 . . . . 65.5(3) ?
O26 C22 C23 C24 . . . . -55.2(3) ?
C20 C22 C23 C24 . . . . -177.5(2) ?
C22 C23 C24 C25 . . . . 53.6(3) ?
C23 C24 C25 C26 . . . . -52.4(3) ?
C23 C24 C25 C27 . . . . -175.5(3) ?
C24 C25 C26 O26 . . . . 54.8(3) ?
C27 C25 C26 O26 . . . . 178.3(3) ?
O16 C22 O26 C26 . . . . -61.5(3) ?
C23 C22 O26 C26 . . . . 57.9(3) ?
C20 C22 O26 C26 . . . . -175.5(2) ?
C25 C26 O26 C22 . . . . -58.6(3) ?

_cod_database_fobs_code 1559020
